data_4079511
loop_
_publ_author_name
'Pump, Eva'
'Fischer, Roland C.'
'Slugovc, Christian'

_publ_section_title
;
 Halide Exchange in Second-Generationcis-Dihalo Ruthenium Benzylidene
 Complexes
;
_journal_issue 19
_journal_name_full Organometallics
_journal_page_first 6972
_journal_paper_doi 10.1021/om300785t
_journal_volume 31
_journal_year 2012
_chemical_formula_moiety 'C32 H38 Cl2 N2 O3 Ru'
_chemical_formula_sum 'C32 H38 Cl2 N2 O3 Ru'
_chemical_formula_weight 670.61
_chemical_name_systematic
; 
 ? 
;
_space_group_IT_number 19
_symmetry_cell_setting orthorhombic
_symmetry_space_group_name_Hall 'P 2ac 2ab'
_symmetry_space_group_name_H-M 'P 21 21 21'
_atom_sites_solution_hydrogens geom
_atom_sites_solution_primary direct
_atom_sites_solution_secondary difmap
_audit_creation_method SHELXL-97
_cell_angle_alpha 90.00
_cell_angle_beta 90.00
_cell_angle_gamma 90.00
_cell_formula_units_Z 4
_cell_length_a 7.9196(3)
_cell_length_b 14.5983(5)
_cell_length_c 25.8440(9)
_cell_measurement_reflns_used 9815
_cell_measurement_temperature 100(2)
_cell_measurement_theta_max 27.09
_cell_measurement_theta_min 2.69
_cell_volume 2987.89(18)
_computing_cell_refinement 'Bruker SAINT'
_computing_data_collection 'Bruker APEX2'
_computing_data_reduction 'Bruker SAINT'
_computing_molecular_graphics 'Bruker SHELXTL'
_computing_publication_material 'Bruker SHELXTL'
_computing_structure_refinement 'SHELXL-97 (Sheldrick, 1997)'
_computing_structure_solution 'SHELXS-97 (Sheldrick, 1990)'
_diffrn_ambient_temperature 100(2)
_diffrn_measured_fraction_theta_full 0.999
_diffrn_measured_fraction_theta_max 0.996
_diffrn_measurement_device_type 'Bruker APEX-II CCD'
_diffrn_measurement_method '\f and \w scans'
_diffrn_radiation_monochromator graphite
_diffrn_radiation_source 'fine-focus sealed tube'
_diffrn_radiation_type MoK\a
_diffrn_radiation_wavelength 0.71073
_diffrn_reflns_av_R_equivalents 0.0575
_diffrn_reflns_av_sigmaI/netI 0.0395
_diffrn_reflns_limit_h_max 9
_diffrn_reflns_limit_h_min -10
_diffrn_reflns_limit_k_max 18
_diffrn_reflns_limit_k_min -15
_diffrn_reflns_limit_l_max 33
_diffrn_reflns_limit_l_min -33
_diffrn_reflns_number 37744
_diffrn_reflns_theta_full 27.00
_diffrn_reflns_theta_max 27.13
_diffrn_reflns_theta_min 1.58
_diffrn_standards_number 0
_exptl_absorpt_coefficient_mu 0.740
_exptl_absorpt_correction_T_max 0.913
_exptl_absorpt_correction_T_min 0.856
_exptl_absorpt_correction_type empirical
_exptl_absorpt_process_details SADABS
_exptl_crystal_colour green
_exptl_crystal_density_diffrn 1.491
_exptl_crystal_density_method 'not measured'
_exptl_crystal_description Block
_exptl_crystal_F_000 1384
_exptl_crystal_size_max 0.28
_exptl_crystal_size_mid 0.17
_exptl_crystal_size_min 0.12
_refine_diff_density_max 0.448
_refine_diff_density_min -0.464
_refine_diff_density_rms 0.075
_refine_ls_abs_structure_details 'Flack H D (1983), Acta Cryst. A39, 876-881'
_refine_ls_abs_structure_Flack 0.28(2)
_refine_ls_extinction_method none
_refine_ls_goodness_of_fit_ref 1.061
_refine_ls_hydrogen_treatment constr
_refine_ls_matrix_type full
_refine_ls_number_parameters 369
_refine_ls_number_reflns 6569
_refine_ls_number_restraints 0
_refine_ls_restrained_S_all 1.061
_refine_ls_R_factor_all 0.0390
_refine_ls_R_factor_gt 0.0280
_refine_ls_shift/su_max 0.001
_refine_ls_shift/su_mean 0.000
_refine_ls_structure_factor_coef Fsqd
_refine_ls_weighting_details 'calc w=1/[\s^2^(Fo^2^)+(0.0436P)^2^+0.2625P] where P=(Fo^2^+2Fc^2^)/3'
_refine_ls_weighting_scheme calc
_refine_ls_wR_factor_gt 0.0703
_refine_ls_wR_factor_ref 0.0742
_reflns_number_gt 5796
_reflns_number_total 6569
_reflns_threshold_expression >2sigma(I)
_cod_data_source_file om300785t_si_002.cif
_cod_data_source_block rf428
_cod_depositor_comments
;
The following automatic conversions were performed:

'_symmetry_cell_setting' value 'Orthorhombic' changed to
'orthorhombic' according to
/home/saulius/struct/CIF-dictionaries/cif_core.dic dictionary named
'cif_core.dic' version 2.4.2 from 2011-04-26.

Automatic conversion script
Id: cif_fix_values 1891 2012-01-12 08:04:46Z andrius 
;
_cod_original_sg_symbol_H-M P2(1)2(1)2(1)
_cod_database_code 4079511

loop_
_symmetry_equiv_pos_as_xyz
'x, y, z'
'-x+1/2, -y, z+1/2'
'-x, y+1/2, -z+1/2'
'x+1/2, -y+1/2, -z'

loop_
_atom_site_label
_atom_site_type_symbol
_atom_site_fract_x
_atom_site_fract_y
_atom_site_fract_z
_atom_site_U_iso_or_equiv
_atom_site_adp_type
_atom_site_occupancy
_atom_site_symmetry_multiplicity
_atom_site_calc_flag
_atom_site_refinement_flags
Ru1 Ru 0.94261(3) 0.111502(15) 0.874930(8) 0.01678(7) Uani 1 1 d .
Cl1 Cl 1.03139(9) 0.15465(5) 0.79110(2) 0.02210(16) Uani 1 1 d .
N1 N 0.6318(3) 0.19340(16) 0.84088(9) 0.0171(5) Uani 1 1 d .
N2 N 0.6036(3) 0.04654(16) 0.82860(9) 0.0172(5) Uani 1 1 d .
Cl2 Cl 1.16972(11) 0.19015(6) 0.91253(3) 0.0355(2) Uani 1 1 d .
C1 C 0.7057(3) 0.1113(2) 0.84698(9) 0.0152(5) Uani 1 1 d .
C3 C 0.4414(4) 0.0841(2) 0.81065(11) 0.0226(6) Uani 1 1 d .
H3A H 0.3475 0.0647 0.8334 0.027 Uiso 1 1 calc R
H3B H 0.4167 0.0648 0.7747 0.027 Uiso 1 1 calc R
C2 C 0.4695(4) 0.1878(2) 0.81381(11) 0.0228(7) Uani 1 1 d .
H2A H 0.4763 0.2156 0.7789 0.027 Uiso 1 1 calc R
H2B H 0.3786 0.2181 0.8337 0.027 Uiso 1 1 calc R
C6 C 0.7510(4) 0.3609(2) 0.94254(11) 0.0230(7) Uani 1 1 d .
H6 H 0.7480 0.3658 0.9792 0.028 Uiso 1 1 calc R
C4 C 0.6938(4) 0.27505(19) 0.86500(10) 0.0172(6) Uani 1 1 d .
C9 C 0.7616(4) 0.3465(2) 0.83475(11) 0.0199(6) Uani 1 1 d .
C5 C 0.6835(4) 0.2828(2) 0.91919(11) 0.0211(6) Uani 1 1 d .
C7 C 0.8216(4) 0.4309(2) 0.91438(12) 0.0237(7) Uani 1 1 d .
C12 C 0.7624(4) 0.3426(2) 0.77684(11) 0.0256(7) Uani 1 1 d .
H12A H 0.8324 0.3925 0.7632 0.038 Uiso 1 1 calc R
H12B H 0.6468 0.3491 0.7639 0.038 Uiso 1 1 calc R
H12C H 0.8087 0.2837 0.7655 0.038 Uiso 1 1 calc R
C10 C 0.5917(4) 0.2140(2) 0.95141(11) 0.0258(7) Uani 1 1 d .
H10A H 0.6454 0.1539 0.9475 0.039 Uiso 1 1 calc R
H10B H 0.4739 0.2103 0.9401 0.039 Uiso 1 1 calc R
H10C H 0.5957 0.2327 0.9878 0.039 Uiso 1 1 calc R
C11 C 0.8882(5) 0.5155(2) 0.94131(13) 0.0327(8) Uani 1 1 d .
H11A H 0.9686 0.5469 0.9186 0.049 Uiso 1 1 calc R
H11B H 0.9450 0.4976 0.9735 0.049 Uiso 1 1 calc R
H11C H 0.7941 0.5567 0.9493 0.049 Uiso 1 1 calc R
C8 C 0.8256(4) 0.4228(2) 0.86014(11) 0.0235(7) Uani 1 1 d .
H8 H 0.8736 0.4710 0.8403 0.028 Uiso 1 1 calc R
C18 C 0.5766(4) -0.09842(19) 0.87492(11) 0.0213(6) Uani 1 1 d .
C13 C 0.6306(4) -0.05076(19) 0.83114(11) 0.0174(6) Uani 1 1 d .
C21 C 0.4978(4) -0.0510(2) 0.92051(12) 0.0280(7) Uani 1 1 d .
H21A H 0.4445 -0.0965 0.9431 0.042 Uiso 1 1 calc R
H21B H 0.4124 -0.0075 0.9083 0.042 Uiso 1 1 calc R
H21C H 0.5852 -0.0180 0.9398 0.042 Uiso 1 1 calc R
C20 C 0.7093(6) -0.3402(2) 0.83811(15) 0.0409(9) Uani 1 1 d .
H20A H 0.7421 -0.3630 0.8039 0.061 Uiso 1 1 calc R
H20B H 0.6056 -0.3710 0.8493 0.061 Uiso 1 1 calc R
H20C H 0.7998 -0.3528 0.8630 0.061 Uiso 1 1 calc R
C17 C 0.6024(4) -0.1924(2) 0.87583(13) 0.0269(7) Uani 1 1 d .
H17 H 0.5664 -0.2263 0.9052 0.032 Uiso 1 1 calc R
C14 C 0.7042(4) -0.0950(2) 0.78938(10) 0.0181(6) Uani 1 1 d .
C15 C 0.7301(4) -0.1890(2) 0.79248(11) 0.0215(7) Uani 1 1 d .
H15 H 0.7839 -0.2199 0.7646 0.026 Uiso 1 1 calc R
C19 C 0.7561(4) -0.0428(2) 0.74131(11) 0.0257(7) Uani 1 1 d .
H19A H 0.8273 -0.0819 0.7195 0.039 Uiso 1 1 calc R
H19B H 0.8196 0.0121 0.7514 0.039 Uiso 1 1 calc R
H19C H 0.6551 -0.0246 0.7219 0.039 Uiso 1 1 calc R
C16 C 0.6789(4) -0.2385(2) 0.83530(12) 0.0261(7) Uani 1 1 d .
O1 O 0.8809(3) 0.07398(14) 0.95008(7) 0.0210(5) Uani 1 1 d .
O2 O 0.8883(3) -0.00405(14) 1.02357(8) 0.0253(5) Uani 1 1 d .
O3 O 1.1913(3) -0.31786(15) 0.88868(8) 0.0332(6) Uani 1 1 d .
C29 C 0.9176(4) 0.0022(2) 0.97349(10) 0.0201(6) Uani 1 1 d .
C28 C 1.0899(3) -0.16363(19) 0.87545(12) 0.0212(6) Uani 1 1 d .
H28 H 1.1120 -0.1669 0.8394 0.025 Uiso 1 1 calc R
C27 C 1.1241(4) -0.2385(2) 0.90614(12) 0.0267(7) Uani 1 1 d .
C22 C 0.9983(4) -0.0070(2) 0.86052(11) 0.0201(6) Uani 1 1 d .
H22 H 1.0134 -0.0212 0.8249 0.024 Uiso 1 1 calc R
C23 C 1.0228(4) -0.0825(2) 0.89640(11) 0.0197(6) Uani 1 1 d .
C24 C 0.9883(4) -0.0797(2) 0.95020(11) 0.0209(7) Uani 1 1 d .
C25 C 1.0225(4) -0.1570(2) 0.97999(11) 0.0277(7) Uani 1 1 d .
H25 H 0.9977 -0.1556 1.0159 0.033 Uiso 1 1 calc R
C26 C 1.0910(5) -0.2354(2) 0.95918(12) 0.0322(8) Uani 1 1 d .
H26 H 1.1154 -0.2867 0.9806 0.039 Uiso 1 1 calc R
C30 C 0.8177(5) 0.0780(2) 1.04872(11) 0.0255(7) Uani 1 1 d .
H30A H 0.6991 0.0873 1.0378 0.031 Uiso 1 1 calc R
H30B H 0.8837 0.1329 1.0389 0.031 Uiso 1 1 calc R
C31 C 0.8267(5) 0.0629(2) 1.10614(12) 0.0308(8) Uani 1 1 d .
H31A H 0.7805 0.1165 1.1241 0.046 Uiso 1 1 calc R
H31B H 0.9446 0.0540 1.1165 0.046 Uiso 1 1 calc R
H31C H 0.7608 0.0085 1.1153 0.046 Uiso 1 1 calc R
C32 C 1.2263(5) -0.3237(2) 0.83442(13) 0.0353(9) Uani 1 1 d .
H32A H 1.2833 -0.3819 0.8270 0.053 Uiso 1 1 calc R
H32B H 1.2995 -0.2727 0.8242 0.053 Uiso 1 1 calc R
H32C H 1.1203 -0.3207 0.8150 0.053 Uiso 1 1 calc R

loop_
_atom_site_aniso_label
_atom_site_aniso_U_11
_atom_site_aniso_U_22
_atom_site_aniso_U_33
_atom_site_aniso_U_23
_atom_site_aniso_U_13
_atom_site_aniso_U_12
Ru1 0.01826(11) 0.01685(10) 0.01524(10) 0.00047(10) -0.00105(10) -0.00053(10)
Cl1 0.0214(4) 0.0254(4) 0.0194(3) 0.0053(3) 0.0017(3) -0.0003(3)
N1 0.0198(12) 0.0163(12) 0.0152(11) 0.0006(9) -0.0027(10) 0.0041(10)
N2 0.0159(13) 0.0177(12) 0.0179(12) -0.0002(10) -0.0015(9) 0.0012(10)
Cl2 0.0305(4) 0.0497(5) 0.0263(4) -0.0085(4) -0.0017(3) -0.0147(4)
C1 0.0163(13) 0.0181(13) 0.0111(12) -0.0017(12) 0.0015(10) 0.0025(13)
C3 0.0161(14) 0.0222(14) 0.0295(15) -0.0041(12) -0.0100(14) 0.0038(13)
C2 0.0226(17) 0.0223(15) 0.0235(15) -0.0024(12) -0.0063(13) 0.0058(13)
C6 0.0255(17) 0.0262(17) 0.0172(14) -0.0049(12) -0.0024(12) 0.0060(13)
C4 0.0197(15) 0.0149(13) 0.0171(14) -0.0033(11) -0.0026(11) 0.0035(11)
C9 0.0254(16) 0.0165(14) 0.0178(14) -0.0015(12) -0.0013(12) 0.0078(13)
C5 0.0218(15) 0.0223(16) 0.0192(14) 0.0000(12) -0.0023(12) 0.0068(13)
C7 0.0231(16) 0.0224(16) 0.0254(15) -0.0065(14) -0.0042(13) 0.0011(14)
C12 0.0392(19) 0.0207(16) 0.0168(14) 0.0002(12) 0.0010(13) 0.0032(15)
C10 0.0304(19) 0.0255(16) 0.0214(15) -0.0006(12) 0.0026(13) 0.0022(14)
C11 0.042(2) 0.0263(17) 0.0296(17) -0.0097(14) -0.0065(15) 0.0022(15)
C8 0.0287(17) 0.0153(13) 0.0265(16) 0.0015(12) 0.0013(13) 0.0016(13)
C18 0.0218(14) 0.0240(15) 0.0182(12) -0.0002(13) -0.0008(14) -0.0025(12)
C13 0.0175(15) 0.0154(14) 0.0193(14) 0.0002(11) -0.0042(11) -0.0007(12)
C21 0.0364(19) 0.0260(16) 0.0216(15) -0.0027(13) 0.0059(13) -0.0073(14)
C20 0.059(3) 0.0189(18) 0.044(2) 0.0014(16) -0.0043(19) 0.0036(18)
C17 0.0358(18) 0.0211(14) 0.0238(14) 0.0027(14) -0.0023(15) -0.0064(12)
C14 0.0178(15) 0.0205(17) 0.0161(13) -0.0014(11) -0.0023(11) -0.0024(12)
C15 0.0236(16) 0.0179(16) 0.0229(15) -0.0073(12) -0.0039(12) 0.0005(13)
C19 0.0337(18) 0.0285(17) 0.0148(14) -0.0006(12) 0.0017(13) 0.0018(15)
C16 0.0270(17) 0.0184(16) 0.0327(17) -0.0011(13) -0.0078(14) -0.0018(14)
O1 0.0241(11) 0.0228(10) 0.0161(10) 0.0004(8) 0.0004(8) -0.0001(9)
O2 0.0363(14) 0.0222(11) 0.0174(10) 0.0011(8) -0.0009(9) -0.0011(10)
O3 0.0521(15) 0.0177(11) 0.0298(13) 0.0020(9) -0.0026(11) 0.0081(11)
C29 0.0184(16) 0.0233(15) 0.0187(14) 0.0010(11) -0.0003(12) -0.0046(13)
C28 0.0224(15) 0.0207(14) 0.0204(13) -0.0007(13) -0.0037(13) -0.0012(12)
C27 0.0336(18) 0.0183(15) 0.0282(17) -0.0018(13) -0.0057(14) -0.0026(14)
C22 0.0183(15) 0.0247(15) 0.0174(14) 0.0005(11) -0.0013(10) -0.0016(12)
C23 0.0186(16) 0.0203(14) 0.0202(13) 0.0002(11) -0.0028(11) -0.0030(12)
C24 0.0242(16) 0.0202(14) 0.0182(14) -0.0001(11) -0.0005(11) -0.0033(12)
C25 0.038(2) 0.0253(16) 0.0193(14) 0.0045(13) -0.0008(13) -0.0028(15)
C26 0.055(3) 0.0200(15) 0.0217(15) 0.0043(13) -0.0011(15) -0.0035(16)
C30 0.0348(18) 0.0239(15) 0.0180(14) -0.0033(12) 0.0028(13) -0.0004(14)
C31 0.041(2) 0.0294(18) 0.0214(15) -0.0028(13) 0.0078(15) -0.0068(16)
C32 0.055(2) 0.0214(17) 0.0292(18) -0.0027(14) -0.0010(17) 0.0064(17)

loop_
_atom_type_symbol
_atom_type_description
_atom_type_scat_dispersion_real
_atom_type_scat_dispersion_imag
_atom_type_scat_source
C C 0.0033 0.0016 'International Tables Vol C Tables 4.2.6.8 and 6.1.1.4'
H H 0.0000 0.0000 'International Tables Vol C Tables 4.2.6.8 and 6.1.1.4'
N N 0.0061 0.0033 'International Tables Vol C Tables 4.2.6.8 and 6.1.1.4'
O O 0.0106 0.0060 'International Tables Vol C Tables 4.2.6.8 and 6.1.1.4'
Cl Cl 0.1484 0.1585 'International Tables Vol C Tables 4.2.6.8 and 6.1.1.4'
Ru Ru -1.2594 0.8363 'International Tables Vol C Tables 4.2.6.8 and 6.1.1.4'

loop_
_geom_angle_atom_site_label_1
_geom_angle_atom_site_label_2
_geom_angle_atom_site_label_3
_geom_angle
C22 Ru1 C1 98.71(13)
C22 Ru1 O1 89.87(11)
C1 Ru1 O1 96.65(9)
C22 Ru1 Cl2 111.31(9)
C1 Ru1 Cl2 149.93(9)
O1 Ru1 Cl2 85.54(6)
C22 Ru1 Cl1 89.63(9)
C1 Ru1 Cl1 87.06(7)
O1 Ru1 Cl1 176.29(6)
Cl2 Ru1 Cl1 91.21(3)
C1 N1 C4 122.8(2)
C1 N1 C2 112.8(2)
C4 N1 C2 123.7(2)
C1 N2 C13 126.5(2)
C1 N2 C3 112.2(2)
C13 N2 C3 120.8(2)
N2 C1 N1 109.1(2)
N2 C1 Ru1 134.1(2)
N1 C1 Ru1 116.6(2)
N2 C3 C2 103.0(2)
N2 C3 H3A 111.2
C2 C3 H3A 111.2
N2 C3 H3B 111.2
C2 C3 H3B 111.2
H3A C3 H3B 109.1
N1 C2 C3 102.0(2)
N1 C2 H2A 111.4
C3 C2 H2A 111.4
N1 C2 H2B 111.4
C3 C2 H2B 111.4
H2A C2 H2B 109.2
C7 C6 C5 122.3(3)
C7 C6 H6 118.8
C5 C6 H6 118.8
C5 C4 C9 121.0(3)
C5 C4 N1 118.7(3)
C9 C4 N1 120.3(2)
C8 C9 C4 118.1(3)
C8 C9 C12 120.1(3)
C4 C9 C12 121.8(3)
C6 C5 C4 118.3(3)
C6 C5 C10 119.6(3)
C4 C5 C10 121.9(3)
C6 C7 C8 118.3(3)
C6 C7 C11 120.4(3)
C8 C7 C11 121.3(3)
C9 C12 H12A 109.5
C9 C12 H12B 109.5
H12A C12 H12B 109.5
C9 C12 H12C 109.5
H12A C12 H12C 109.5
H12B C12 H12C 109.5
C5 C10 H10A 109.5
C5 C10 H10B 109.5
H10A C10 H10B 109.5
C5 C10 H10C 109.5
H10A C10 H10C 109.5
H10B C10 H10C 109.5
C7 C11 H11A 109.5
C7 C11 H11B 109.5
H11A C11 H11B 109.5
C7 C11 H11C 109.5
H11A C11 H11C 109.5
H11B C11 H11C 109.5
C9 C8 C7 122.0(3)
C9 C8 H8 119.0
C7 C8 H8 119.0
C17 C18 C13 117.5(3)
C17 C18 C21 120.3(3)
C13 C18 C21 122.2(3)
C14 C13 C18 121.9(3)
C14 C13 N2 119.2(2)
C18 C13 N2 118.9(3)
C18 C21 H21A 109.5
C18 C21 H21B 109.5
H21A C21 H21B 109.5
C18 C21 H21C 109.5
H21A C21 H21C 109.5
H21B C21 H21C 109.5
C16 C20 H20A 109.5
C16 C20 H20B 109.5
H20A C20 H20B 109.5
C16 C20 H20C 109.5
H20A C20 H20C 109.5
H20B C20 H20C 109.5
C16 C17 C18 122.1(3)
C16 C17 H17 118.9
C18 C17 H17 118.9
C13 C14 C15 118.5(3)
C13 C14 C19 121.2(3)
C15 C14 C19 120.3(3)
C16 C15 C14 121.2(3)
C16 C15 H15 119.4
C14 C15 H15 119.4
C14 C19 H19A 109.5
C14 C19 H19B 109.5
H19A C19 H19B 109.5
C14 C19 H19C 109.5
H19A C19 H19C 109.5
H19B C19 H19C 109.5
C15 C16 C17 118.7(3)
C15 C16 C20 120.5(3)
C17 C16 C20 120.8(3)
C29 O1 Ru1 128.46(19)
C29 O2 C30 116.3(2)
C27 O3 C32 117.0(2)
O1 C29 O2 119.7(3)
O1 C29 C24 125.6(3)
O2 C29 C24 114.7(3)
C27 C28 C23 121.4(3)
C27 C28 H28 119.3
C23 C28 H28 119.3
O3 C27 C28 124.4(3)
O3 C27 C26 115.4(3)
C28 C27 C26 120.2(3)
C23 C22 Ru1 128.4(2)
C23 C22 H22 115.8
Ru1 C22 H22 115.8
C28 C23 C24 118.3(3)
C28 C23 C22 116.3(3)
C24 C23 C22 125.3(3)
C25 C24 C23 118.8(3)
C25 C24 C29 120.9(3)
C23 C24 C29 120.3(3)
C26 C25 C24 122.3(3)
C26 C25 H25 118.8
C24 C25 H25 118.8
C25 C26 C27 119.0(3)
C25 C26 H26 120.5
C27 C26 H26 120.5
O2 C30 C31 107.4(3)
O2 C30 H30A 110.2
C31 C30 H30A 110.2
O2 C30 H30B 110.2
C31 C30 H30B 110.2
H30A C30 H30B 108.5
C30 C31 H31A 109.5
C30 C31 H31B 109.5
H31A C31 H31B 109.5
C30 C31 H31C 109.5
H31A C31 H31C 109.5
H31B C31 H31C 109.5
O3 C32 H32A 109.5
O3 C32 H32B 109.5
H32A C32 H32B 109.5
O3 C32 H32C 109.5
H32A C32 H32C 109.5
H32B C32 H32C 109.5

loop_
_geom_bond_atom_site_label_1
_geom_bond_atom_site_label_2
_geom_bond_distance
Ru1 C22 1.823(3)
Ru1 C1 2.011(3)
Ru1 O1 2.0763(19)
Ru1 Cl2 2.3446(8)
Ru1 Cl1 2.3632(7)
N1 C1 1.342(4)
N1 C4 1.432(4)
N1 C2 1.466(4)
N2 C1 1.332(4)
N2 C13 1.438(4)
N2 C3 1.472(4)
C3 C2 1.531(4)
C3 H3A 0.9900
C3 H3B 0.9900
C2 H2A 0.9900
C2 H2B 0.9900
C6 C7 1.374(5)
C6 C5 1.396(4)
C6 H6 0.9500
C4 C5 1.407(4)
C4 C9 1.410(4)
C9 C8 1.388(4)
C9 C12 1.498(4)
C5 C10 1.493(4)
C7 C8 1.407(4)
C7 C11 1.512(4)
C12 H12A 0.9800
C12 H12B 0.9800
C12 H12C 0.9800
C10 H10A 0.9800
C10 H10B 0.9800
C10 H10C 0.9800
C11 H11A 0.9800
C11 H11B 0.9800
C11 H11C 0.9800
C8 H8 0.9500
C18 C17 1.388(4)
C18 C13 1.395(4)
C18 C21 1.502(4)
C13 C14 1.386(4)
C21 H21A 0.9800
C21 H21B 0.9800
C21 H21C 0.9800
C20 C16 1.506(5)
C20 H20A 0.9800
C20 H20B 0.9800
C20 H20C 0.9800
C17 C16 1.385(5)
C17 H17 0.9500
C14 C15 1.390(4)
C14 C19 1.515(4)
C15 C16 1.382(5)
C15 H15 0.9500
C19 H19A 0.9800
C19 H19B 0.9800
C19 H19C 0.9800
O1 C29 1.244(4)
O2 C29 1.318(3)
O2 C30 1.473(4)
O3 C27 1.352(4)
O3 C32 1.432(4)
C29 C24 1.452(4)
C28 C27 1.378(4)
C28 C23 1.407(4)
C28 H28 0.9500
C27 C26 1.396(4)
C22 C23 1.453(4)
C22 H22 0.9500
C23 C24 1.418(4)
C24 C25 1.393(4)
C25 C26 1.376(5)
C25 H25 0.9500
C26 H26 0.9500
C30 C31 1.502(4)
C30 H30A 0.9900
C30 H30B 0.9900
C31 H31A 0.9800
C31 H31B 0.9800
C31 H31C 0.9800
C32 H32A 0.9800
C32 H32B 0.9800
C32 H32C 0.9800

loop_
_geom_torsion_atom_site_label_1
_geom_torsion_atom_site_label_2
_geom_torsion_atom_site_label_3
_geom_torsion_atom_site_label_4
_geom_torsion
C13 N2 C1 N1 -175.3(3)
C3 N2 C1 N1 -3.3(3)
C13 N2 C1 Ru1 10.5(4)
C3 N2 C1 Ru1 -177.5(2)
C4 N1 C1 N2 168.2(2)
C2 N1 C1 N2 -3.3(3)
C4 N1 C1 Ru1 -16.5(3)
C2 N1 C1 Ru1 172.05(18)
C22 Ru1 C1 N2 7.1(3)
O1 Ru1 C1 N2 -83.8(3)
Cl2 Ru1 C1 N2 -176.37(18)
Cl1 Ru1 C1 N2 96.3(3)
C22 Ru1 C1 N1 -166.7(2)
O1 Ru1 C1 N1 102.4(2)
Cl2 Ru1 C1 N1 9.8(3)
Cl1 Ru1 C1 N1 -77.53(19)
C1 N2 C3 C2 8.0(3)
C13 N2 C3 C2 -179.5(2)
C1 N1 C2 C3 7.9(3)
C4 N1 C2 C3 -163.5(3)
N2 C3 C2 N1 -8.9(3)
C1 N1 C4 C5 -67.7(4)
C2 N1 C4 C5 102.8(3)
C1 N1 C4 C9 113.2(3)
C2 N1 C4 C9 -76.3(4)
C5 C4 C9 C8 3.2(4)
N1 C4 C9 C8 -177.7(3)
C5 C4 C9 C12 -175.5(3)
N1 C4 C9 C12 3.6(4)
C7 C6 C5 C4 2.1(5)
C7 C6 C5 C10 -173.3(3)
C9 C4 C5 C6 -3.6(4)
N1 C4 C5 C6 177.2(3)
C9 C4 C5 C10 171.6(3)
N1 C4 C5 C10 -7.5(4)
C5 C6 C7 C8 -0.1(5)
C5 C6 C7 C11 178.1(3)
C4 C9 C8 C7 -1.1(5)
C12 C9 C8 C7 177.6(3)
C6 C7 C8 C9 -0.4(5)
C11 C7 C8 C9 -178.6(3)
C17 C18 C13 C14 1.3(4)
C21 C18 C13 C14 179.5(3)
C17 C18 C13 N2 179.1(3)
C21 C18 C13 N2 -2.7(4)
C1 N2 C13 C14 -95.2(3)
C3 N2 C13 C14 93.5(3)
C1 N2 C13 C18 87.0(4)
C3 N2 C13 C18 -84.3(3)
C13 C18 C17 C16 0.1(5)
C21 C18 C17 C16 -178.1(3)
C18 C13 C14 C15 -2.5(4)
N2 C13 C14 C15 179.8(3)
C18 C13 C14 C19 177.7(3)
N2 C13 C14 C19 -0.1(4)
C13 C14 C15 C16 2.2(4)
C19 C14 C15 C16 -178.0(3)
C14 C15 C16 C17 -0.7(5)
C14 C15 C16 C20 -179.5(3)
C18 C17 C16 C15 -0.4(5)
C18 C17 C16 C20 178.4(3)
C22 Ru1 O1 C29 15.5(3)
C1 Ru1 O1 C29 114.3(3)
Cl2 Ru1 O1 C29 -95.8(2)
Cl1 Ru1 O1 C29 -66.8(10)
Ru1 O1 C29 O2 170.18(19)
Ru1 O1 C29 C24 -11.6(4)
C30 O2 C29 O1 -2.1(4)
C30 O2 C29 C24 179.6(3)
C32 O3 C27 C28 -0.8(5)
C32 O3 C27 C26 179.8(3)
C23 C28 C27 O3 -178.8(3)
C23 C28 C27 C26 0.6(5)
C1 Ru1 C22 C23 -109.5(3)
O1 Ru1 C22 C23 -12.8(3)
Cl2 Ru1 C22 C23 72.4(3)
Cl1 Ru1 C22 C23 163.5(3)
C27 C28 C23 C24 -1.0(4)
C27 C28 C23 C22 177.6(3)
Ru1 C22 C23 C28 -170.8(2)
Ru1 C22 C23 C24 7.6(4)
C28 C23 C24 C25 0.2(4)
C22 C23 C24 C25 -178.3(3)
C28 C23 C24 C29 -179.4(3)
C22 C23 C24 C29 2.1(4)
O1 C29 C24 C25 -179.0(3)
O2 C29 C24 C25 -0.8(4)
O1 C29 C24 C23 0.6(5)
O2 C29 C24 C23 178.8(3)
C23 C24 C25 C26 1.0(5)
C29 C24 C25 C26 -179.4(3)
C24 C25 C26 C27 -1.4(5)
O3 C27 C26 C25 -180.0(3)
C28 C27 C26 C25 0.6(5)
C29 O2 C30 C31 -169.0(3)
